data_2211218
loop_
_publ_author_name
'Dillen, Jan'
'Woldu, Mengistu Ghebreysus'
'Koch, Klaus R.'

_publ_section_title <i>N</i>,<i>N</i>-(Heptane-2,6-diyl)-<i>N</i>'-(3,4,5-methoxybenzoyl)thiourea
_journal_coeditor_code TK2087
_journal_issue 11
_journal_name_full 'Acta Crystallographica Section E'
_journal_page_first o5225
_journal_page_last o5227
_journal_paper_doi 10.1107/S1600536806043054
_journal_volume 62
_journal_year 2006
_chemical_formula_iupac 'C18 H26 N2 O4 S'
_chemical_formula_moiety 'C18 H26 N2 O4 S'
_chemical_formula_sum 'C18 H26 N2 O4 S'
_chemical_formula_weight 366.47
_chemical_name_systematic
;
N,N-(Heptane-2,6-diyl)-N'-(3,4,5-methoxybenzoyl)thiourea
;
_space_group_IT_number 2
_symmetry_cell_setting triclinic
_symmetry_space_group_name_Hall '-P 1'
_symmetry_space_group_name_H-M 'P -1'
_atom_sites_solution_hydrogens geom
_atom_sites_solution_primary direct
_atom_sites_solution_secondary difmap
_cell_angle_alpha 96.486(2)
_cell_angle_beta 91.758(3)
_cell_angle_gamma 118.402(2)
_cell_formula_units_Z 4
_cell_length_a 12.427(2)
_cell_length_b 12.666(2)
_cell_length_c 13.894(2)
_cell_measurement_reflns_used 18232
_cell_measurement_temperature 173(2)
_cell_measurement_theta_max 25.0
_cell_measurement_theta_min 1.9
_cell_volume 1902.4(5)
_computing_cell_refinement 'SAINT (Bruker, 2002)'
_computing_data_collection 'SMART (Bruker, 2001)'
_computing_data_reduction SAINT
_computing_molecular_graphics 'ORTEP-3 for Windows (Farrugia, 1997)'
_computing_publication_material 'X-SEED (Barbour, 2001)'
_computing_structure_refinement 'SHELXL97 (Sheldrick, 1997)'
_computing_structure_solution 'SHELXS97 (Sheldrick, 1997)'
_diffrn_ambient_temperature 173(2)
_diffrn_measured_fraction_theta_full 0.996
_diffrn_measured_fraction_theta_max 0.996
_diffrn_measurement_device_type 'Bruker APEX CCD area-detector'
_diffrn_measurement_method \w
_diffrn_radiation_monochromator graphite
_diffrn_radiation_source 'fine-focus sealed tube'
_diffrn_radiation_type MoK\a
_diffrn_radiation_wavelength 0.71073
_diffrn_reflns_av_R_equivalents 0.033
_diffrn_reflns_av_sigmaI/netI 0.040
_diffrn_reflns_limit_h_max 14
_diffrn_reflns_limit_h_min -14
_diffrn_reflns_limit_k_max 15
_diffrn_reflns_limit_k_min -15
_diffrn_reflns_limit_l_max 16
_diffrn_reflns_limit_l_min -16
_diffrn_reflns_number 18232
_diffrn_reflns_theta_full 25.0
_diffrn_reflns_theta_max 25.0
_diffrn_reflns_theta_min 1.9
_diffrn_standards_decay_% 0
_diffrn_standards_number 0
_exptl_absorpt_coefficient_mu 0.194
_exptl_absorpt_correction_type none
_exptl_crystal_colour colourless
_exptl_crystal_density_diffrn 1.279
_exptl_crystal_density_method 'not measured'
_exptl_crystal_description block
_exptl_crystal_F_000 784
_exptl_crystal_size_max 0.2
_exptl_crystal_size_mid 0.2
_exptl_crystal_size_min 0.15
_refine_diff_density_max 0.79
_refine_diff_density_min -0.27
_refine_ls_extinction_method none
_refine_ls_goodness_of_fit_ref 1.03
_refine_ls_hydrogen_treatment mixed
_refine_ls_matrix_type full
_refine_ls_number_parameters 461
_refine_ls_number_reflns 6672
_refine_ls_number_restraints 0
_refine_ls_restrained_S_all 1.03
_refine_ls_R_factor_all 0.059
_refine_ls_R_factor_gt 0.048
_refine_ls_shift/su_max 0.000
_refine_ls_shift/su_mean 0.000
_refine_ls_structure_factor_coef Fsqd
_refine_ls_weighting_details 'calc w=1/[\s^2^(Fo^2^)+(0.0491P)^2^+1.552P] where P=(Fo^2^+2Fc^2^)/3'
_refine_ls_weighting_scheme calc
_refine_ls_wR_factor_gt 0.109
_refine_ls_wR_factor_ref 0.115
_reflns_number_gt 5552
_reflns_number_total 6672
_reflns_threshold_expression I>2\s(I)
_cod_data_source_file tk2087.cif
_cod_data_source_block I
_cod_original_cell_volume 1902.5(5)
_cod_database_code 2211218
_cod_database_fobs_code 2211218

loop_
_symmetry_equiv_pos_as_xyz
'x, y, z'
'-x, -y, -z'

loop_
_atom_site_type_symbol
_atom_site_label
_atom_site_fract_x
_atom_site_fract_y
_atom_site_fract_z
_atom_site_U_iso_or_equiv
_atom_site_adp_type
_atom_site_calc_flag
_atom_site_refinement_flags
_atom_site_occupancy
S S1A 0.33229(5) 0.50582(5) 0.06041(4) 0.02321(15) Uani d . 1
O O1A 0.13216(13) 0.18752(13) 0.16127(10) 0.0202(3) Uani d . 1
N N1A 0.11363(16) 0.32526(16) 0.08053(13) 0.0181(4) Uani d . 1
H H1A 0.095(2) 0.380(2) 0.0871(17) 0.022 Uiso d . 1
C C1A 0.07963(19) 0.24548(18) 0.14817(15) 0.0169(4) Uani d . 1
S S1B -0.91223(5) -0.39797(5) 0.10656(4) 0.02402(15) Uani d . 1
O O1B -0.87791(15) -0.40905(14) 0.37952(11) 0.0269(4) Uani d . 1
N N1B -0.77448(17) -0.41027(16) 0.24952(13) 0.0193(4) Uani d . 1
H H1B -0.749(2) -0.449(2) 0.2110(18) 0.023 Uiso d . 1
C C1B -0.8189(2) -0.44933(19) 0.33513(15) 0.0190(5) Uani d . 1
O O2A -0.18138(15) 0.08622(15) 0.40937(11) 0.0278(4) Uani d . 1
N N2A 0.23427(15) 0.27498(16) -0.02222(12) 0.0178(4) Uani d . 1
C C2A 0.22399(19) 0.35953(19) 0.03595(15) 0.0171(4) Uani d . 1
O O2B -0.83657(17) -0.68989(16) 0.59109(12) 0.0348(4) Uani d . 1
N N2B -0.74695(16) -0.21672(16) 0.23992(12) 0.0183(4) Uani d . 1
C C2B -0.8073(2) -0.3338(2) 0.20349(15) 0.0194(5) Uani d . 1
O O3A -0.33308(14) 0.16367(14) 0.34987(11) 0.0253(4) Uani d . 1
C C3A -0.02784(19) 0.23227(18) 0.20147(15) 0.0177(5) Uani d . 1
O O3B -0.68254(16) -0.75442(15) 0.50842(12) 0.0300(4) Uani d . 1
C C3B -0.78538(19) -0.53597(18) 0.37404(15) 0.0188(5) Uani d . 1
O O4A -0.29145(15) 0.28974(16) 0.20069(12) 0.0299(4) Uani d . 1
C C4A -0.0496(2) 0.16896(19) 0.28080(15) 0.0196(5) Uani d . 1
H H2A 0.0047 0.1403 0.3002 0.024 Uiso calc R 1
O O4B -0.59480(15) -0.68560(14) 0.34155(11) 0.0272(4) Uani d . 1
C C4B -0.8326(2) -0.57515(19) 0.46023(16) 0.0213(5) Uani d . 1
H H12B -0.8883 -0.5520 0.4882 0.026 Uiso calc R 1
C C5A -0.1506(2) 0.14808(19) 0.33106(15) 0.0206(5) Uani d . 1
C C5B -0.7983(2) -0.6480(2) 0.50539(16) 0.0230(5) Uani d . 1
C C6A -0.22996(19) 0.19032(19) 0.30268(16) 0.0202(5) Uani d . 1
C C6B -0.7176(2) -0.68294(19) 0.46292(16) 0.0214(5) Uani d . 1
C C7A -0.2072(2) 0.2537(2) 0.22316(16) 0.0206(5) Uani d . 1
C C7B -0.67293(19) -0.64604(19) 0.37530(16) 0.0197(5) Uani d . 1
C C8A -0.1065(2) 0.27454(19) 0.17212(16) 0.0200(5) Uani d . 1
H H12A -0.0915 0.3172 0.1177 0.024 Uiso calc R 1
C C8B -0.70570(19) -0.57154(19) 0.33057(16) 0.0193(5) Uani d . 1
H H2B -0.6744 -0.5451 0.2712 0.023 Uiso calc R 1
C C9A -0.1048(2) 0.0383(2) 0.43941(18) 0.0330(6) Uani d . 1
H H4A -0.1017 -0.0162 0.3849 0.049 Uiso calc R 1
H H5A -0.1384 -0.0068 0.4937 0.049 Uiso calc R 1
H H3A -0.0217 0.1050 0.4602 0.049 Uiso calc R 1
C C9B -0.9235(3) -0.6594(3) 0.6334(2) 0.0545(9) Uani d . 1
H H11B -0.8860 -0.5711 0.6499 0.082 Uiso calc R 1
H H9B -0.9481 -0.6972 0.6924 0.082 Uiso calc R 1
H H10B -0.9960 -0.6891 0.5867 0.082 Uiso calc R 1
C C10A -0.3246(2) 0.2640(2) 0.41513(17) 0.0297(6) Uani d . 1
H H7A -0.2547 0.2929 0.4642 0.045 Uiso calc R 1
H H6A -0.4005 0.2380 0.4473 0.045 Uiso calc R 1
H H8A -0.3130 0.3298 0.3784 0.045 Uiso calc R 1
C C10B -0.5677(3) -0.6832(3) 0.56688(19) 0.0408(7) Uani d . 1
H H6B -0.5044 -0.6352 0.5261 0.061 Uiso calc R 1
H H7B -0.5441 -0.7369 0.5962 0.061 Uiso calc R 1
H H8B -0.5760 -0.6286 0.6184 0.061 Uiso calc R 1
C C11A -0.2668(2) 0.3641(2) 0.12534(18) 0.0331(6) Uani d . 1
H H11A -0.1866 0.4369 0.1418 0.050 Uiso calc R 1
H H9A -0.3309 0.3878 0.1189 0.050 Uiso calc R 1
H H10A -0.2662 0.3185 0.0637 0.050 Uiso calc R 1
C C11B -0.5577(2) -0.6651(2) 0.24630(17) 0.0285(5) Uani d . 1
H H4B -0.6307 -0.6994 0.1994 0.043 Uiso calc R 1
H H5B -0.5078 -0.7042 0.2292 0.043 Uiso calc R 1
H H3B -0.5092 -0.5777 0.2449 0.043 Uiso calc R 1
C C12A 0.35399(19) 0.30603(19) -0.06167(15) 0.0184(5) Uani d . 1
H H13A 0.4176 0.3815 -0.0202 0.022 Uiso calc R 1
C C12B -0.7701(2) -0.1300(2) 0.19053(17) 0.0254(5) Uani d . 1
H H13B -0.8555 -0.1764 0.1574 0.030 Uiso calc R 1
C C13A 0.3885(2) 0.2071(2) -0.05115(17) 0.0230(5) Uani d . 1
H H18A 0.4056 0.2063 0.0188 0.028 Uiso calc R 1
H H17A 0.4644 0.2254 -0.0830 0.028 Uiso calc R 1
C C13B -0.7661(2) -0.0291(2) 0.26421(18) 0.0278(5) Uani d . 1
H H17B -0.7696 0.0331 0.2290 0.033 Uiso calc R 1
H H18B -0.8394 -0.0632 0.3008 0.033 Uiso calc R 1
C C14A 0.2855(2) 0.0815(2) -0.09684(18) 0.0315(6) Uani d . 1
H H20A 0.3093 0.0187 -0.0875 0.038 Uiso calc R 1
H H19A 0.2707 0.0797 -0.1676 0.038 Uiso calc R 1
C C14B -0.6516(2) 0.0308(2) 0.33548(19) 0.0307(6) Uani d . 1
H H20B -0.6537 0.0942 0.3828 0.037 Uiso calc R 1
H H19B -0.5775 0.0695 0.3003 0.037 Uiso calc R 1
C C15A 0.1677(2) 0.0558(2) -0.04665(18) 0.0314(6) Uani d . 1
H H22A 0.1000 -0.0245 -0.0760 0.038 Uiso calc R 1
H H21A 0.1823 0.0529 0.0232 0.038 Uiso calc R 1
C C15B -0.6474(2) -0.0662(2) 0.38841(17) 0.0274(5) Uani d . 1
H H21B -0.5733 -0.0280 0.4357 0.033 Uiso calc R 1
H H22B -0.7203 -0.1015 0.4254 0.033 Uiso calc R 1
C C16A 0.1292(2) 0.1523(2) -0.05638(16) 0.0250(5) Uani d . 1
H H23A 0.0640 0.1390 -0.0114 0.030 Uiso calc R 1
C C16B -0.6450(2) -0.1672(2) 0.31986(15) 0.0206(5) Uani d . 1
H H23B -0.6608 -0.2345 0.3584 0.025 Uiso calc R 1
C C17A 0.0736(2) 0.1423(3) -0.15749(19) 0.0381(6) Uani d . 1
H H26A 0.0518 0.2069 -0.1596 0.057 Uiso calc R 1
H H24A -0.0003 0.0632 -0.1740 0.057 Uiso calc R 1
H H25A 0.1334 0.1502 -0.2044 0.057 Uiso calc R 1
C C17B -0.5213(2) -0.1301(2) 0.27961(18) 0.0293(5) Uani d . 1
H H24B -0.5254 -0.1992 0.2368 0.044 Uiso calc R 1
H H25B -0.4575 -0.1045 0.3335 0.044 Uiso calc R 1
H H26B -0.5015 -0.0627 0.2426 0.044 Uiso calc R 1
C C18A 0.3553(2) 0.3353(2) -0.16559(17) 0.0285(5) Uani d . 1
H H14A 0.3042 0.2603 -0.2104 0.043 Uiso calc R 1
H H15A 0.4399 0.3725 -0.1836 0.043 Uiso calc R 1
H H16A 0.3227 0.3917 -0.1693 0.043 Uiso calc R 1
C C18B -0.6835(3) -0.0831(3) 0.11152(19) 0.0414(7) Uani d . 1
H H16B -0.6023 -0.0204 0.1416 0.062 Uiso calc R 1
H H15B -0.7163 -0.0486 0.0667 0.062 Uiso calc R 1
H H14B -0.6762 -0.1502 0.0755 0.062 Uiso calc R 1

loop_
_atom_site_aniso_label
_atom_site_aniso_U_11
_atom_site_aniso_U_22
_atom_site_aniso_U_33
_atom_site_aniso_U_12
_atom_site_aniso_U_13
_atom_site_aniso_U_23
S1A 0.0220(3) 0.0164(3) 0.0282(3) 0.0065(2) 0.0104(2) 0.0024(2)
O1A 0.0217(8) 0.0223(8) 0.0195(8) 0.0125(7) 0.0048(6) 0.0041(6)
N1A 0.0190(9) 0.0182(10) 0.0213(10) 0.0114(8) 0.0066(8) 0.0052(8)
C1A 0.0171(11) 0.0137(10) 0.0151(11) 0.0046(9) 0.0002(9) -0.0028(8)
S1B 0.0278(3) 0.0249(3) 0.0192(3) 0.0139(3) -0.0051(2) -0.0012(2)
O1B 0.0361(9) 0.0337(9) 0.0244(9) 0.0263(8) 0.0099(7) 0.0086(7)
N1B 0.0268(10) 0.0198(10) 0.0168(9) 0.0161(9) 0.0027(8) 0.0008(8)
C1B 0.0212(11) 0.0181(11) 0.0180(11) 0.0101(10) 0.0007(9) 0.0009(9)
O2A 0.0334(9) 0.0337(9) 0.0234(9) 0.0191(8) 0.0140(7) 0.0144(7)
N2A 0.0152(9) 0.0184(9) 0.0177(9) 0.0063(8) 0.0045(7) 0.0022(7)
C2A 0.0177(11) 0.0229(11) 0.0138(10) 0.0114(9) 0.0035(8) 0.0064(9)
O2B 0.0491(11) 0.0468(11) 0.0328(10) 0.0374(10) 0.0263(9) 0.0247(8)
N2B 0.0246(10) 0.0195(10) 0.0146(9) 0.0137(8) 0.0006(8) 0.0021(7)
C2B 0.0246(12) 0.0242(12) 0.0153(11) 0.0160(10) 0.0057(9) 0.0042(9)
O3A 0.0227(8) 0.0272(9) 0.0249(9) 0.0108(7) 0.0132(7) 0.0030(7)
C3A 0.0193(11) 0.0147(10) 0.0153(11) 0.0061(9) 0.0022(9) -0.0021(8)
O3B 0.0414(10) 0.0321(9) 0.0317(9) 0.0266(8) 0.0140(8) 0.0166(8)
C3B 0.0209(11) 0.0148(11) 0.0193(11) 0.0083(9) -0.0011(9) -0.0006(9)
O4A 0.0284(9) 0.0450(10) 0.0284(9) 0.0248(8) 0.0135(7) 0.0155(8)
C4A 0.0204(11) 0.0199(11) 0.0174(11) 0.0095(9) 0.0016(9) -0.0007(9)
O4B 0.0376(10) 0.0332(9) 0.0263(9) 0.0270(8) 0.0142(7) 0.0134(7)
C4B 0.0231(12) 0.0206(11) 0.0244(12) 0.0135(10) 0.0058(9) 0.0041(9)
C5A 0.0245(12) 0.0171(11) 0.0159(11) 0.0066(10) 0.0055(9) 0.0019(9)
C5B 0.0267(12) 0.0212(12) 0.0237(12) 0.0122(10) 0.0081(10) 0.0091(9)
C6A 0.0182(11) 0.0185(11) 0.0200(11) 0.0063(9) 0.0064(9) -0.0009(9)
C6B 0.0240(12) 0.0169(11) 0.0255(12) 0.0105(10) 0.0046(10) 0.0072(9)
C7A 0.0212(11) 0.0220(12) 0.0198(11) 0.0115(10) 0.0041(9) 0.0016(9)
C7B 0.0199(11) 0.0170(11) 0.0238(12) 0.0102(9) 0.0031(9) 0.0028(9)
C8A 0.0230(12) 0.0196(11) 0.0172(11) 0.0096(10) 0.0061(9) 0.0041(9)
C8B 0.0216(11) 0.0175(11) 0.0185(11) 0.0093(9) 0.0028(9) 0.0027(9)
C9A 0.0434(15) 0.0387(15) 0.0277(13) 0.0251(13) 0.0146(12) 0.0179(11)
C9B 0.077(2) 0.074(2) 0.0564(19) 0.062(2) 0.0494(18) 0.0444(17)
C10A 0.0356(14) 0.0380(14) 0.0201(12) 0.0215(12) 0.0108(10) 0.0016(10)
C10B 0.0507(17) 0.0620(19) 0.0303(14) 0.0421(16) 0.0042(13) 0.0140(13)
C11A 0.0380(15) 0.0503(16) 0.0275(13) 0.0311(13) 0.0149(11) 0.0185(12)
C11B 0.0363(14) 0.0349(14) 0.0274(13) 0.0254(12) 0.0158(11) 0.0122(11)
C12A 0.0153(11) 0.0191(11) 0.0186(11) 0.0066(9) 0.0050(9) 0.0015(9)
C12B 0.0333(13) 0.0239(12) 0.0243(12) 0.0184(11) -0.0042(10) 0.0042(10)
C13A 0.0219(12) 0.0284(12) 0.0231(12) 0.0146(10) 0.0083(9) 0.0076(10)
C13B 0.0321(13) 0.0212(12) 0.0351(14) 0.0172(11) -0.0012(11) 0.0035(10)
C14A 0.0362(14) 0.0303(13) 0.0293(13) 0.0168(12) 0.0079(11) 0.0053(11)
C14B 0.0331(14) 0.0230(12) 0.0371(14) 0.0165(11) -0.0012(11) -0.0049(11)
C15A 0.0419(15) 0.0197(12) 0.0232(12) 0.0073(11) 0.0069(11) 0.0019(10)
C15B 0.0318(13) 0.0269(13) 0.0222(12) 0.0153(11) -0.0037(10) -0.0052(10)
C16A 0.0163(11) 0.0263(13) 0.0222(12) 0.0030(10) 0.0059(9) -0.0021(10)
C16B 0.0260(12) 0.0210(11) 0.0181(11) 0.0140(10) -0.0009(9) 0.0033(9)
C17A 0.0334(15) 0.0435(16) 0.0366(15) 0.0211(13) -0.0086(12) -0.0062(12)
C17B 0.0284(13) 0.0292(13) 0.0345(14) 0.0171(11) 0.0031(11) 0.0044(11)
C18A 0.0285(13) 0.0351(14) 0.0247(13) 0.0155(11) 0.0120(10) 0.0115(11)
C18B 0.066(2) 0.0428(16) 0.0294(14) 0.0346(15) 0.0104(13) 0.0180(12)

loop_
_atom_type_symbol
_atom_type_description
_atom_type_scat_dispersion_real
_atom_type_scat_dispersion_imag
_atom_type_scat_source
C C 0.0033 0.0016 'International Tables Vol C Tables 4.2.6.8 and 6.1.1.4'
H H 0.0000 0.0000 'International Tables Vol C Tables 4.2.6.8 and 6.1.1.4'
N N 0.0061 0.0033 'International Tables Vol C Tables 4.2.6.8 and 6.1.1.4'
O O 0.0106 0.0060 'International Tables Vol C Tables 4.2.6.8 and 6.1.1.4'
S S 0.1246 0.1234 'International Tables Vol C Tables 4.2.6.8 and 6.1.1.4'

loop_
_geom_angle_atom_site_label_1
_geom_angle_atom_site_label_2
_geom_angle_atom_site_label_3
_geom_angle
C1A N1A C2A 121.35(18)
C1A N1A H1A 118.3(17)
C2A N1A H1A 112.4(17)
O1A C1A N1A 121.76(19)
O1A C1A C3A 122.30(19)
N1A C1A C3A 115.91(18)
C1B N1B C2B 121.57(18)
C1B N1B H1B 121.6(16)
C2B N1B H1B 113.3(16)
O1B C1B N1B 120.58(19)
O1B C1B C3B 122.04(19)
N1B C1B C3B 117.27(18)
C5A O2A C9A 117.30(17)
C2A N2A C16A 123.23(17)
C2A N2A C12A 118.96(17)
C16A N2A C12A 117.65(16)
N2A C2A N1A 118.14(19)
N2A C2A S1A 124.86(16)
N1A C2A S1A 116.99(15)
C5B O2B C9B 115.96(18)
C2B N2B C12B 118.66(18)
C2B N2B C16B 122.15(17)
C12B N2B C16B 118.65(17)
N2B C2B N1B 115.85(19)
N2B C2B S1B 126.67(16)
N1B C2B S1B 117.41(16)
C6A O3A C10A 113.93(17)
C8A C3A C4A 120.8(2)
C8A C3A C1A 122.93(19)
C4A C3A C1A 116.18(19)
C6B O3B C10B 111.62(18)
C4B C3B C8B 120.8(2)
C4B C3B C1B 116.17(19)
C8B C3B C1B 122.90(19)
C7A O4A C11A 117.29(17)
C5A C4A C3A 119.6(2)
C5A C4A H2A 120.2
C3A C4A H2A 120.2
C7B O4B C11B 118.07(17)
C5B C4B C3B 119.9(2)
C5B C4B H12B 120.0
C3B C4B H12B 120.0
O2A C5A C4A 124.5(2)
O2A C5A C6A 115.27(19)
C4A C5A C6A 120.2(2)
O2B C5B C4B 125.2(2)
O2B C5B C6B 115.27(19)
C4B C5B C6B 119.5(2)
O3A C6A C5A 119.58(19)
O3A C6A C7A 120.6(2)
C5A C6A C7A 119.72(19)
O3B C6B C7B 120.10(19)
O3B C6B C5B 119.53(19)
C7B C6B C5B 120.4(2)
O4A C7A C8A 124.5(2)
O4A C7A C6A 115.02(19)
C8A C7A C6A 120.5(2)
O4B C7B C8B 124.98(19)
O4B C7B C6B 114.79(18)
C8B C7B C6B 120.20(19)
C7A C8A C3A 119.2(2)
C7A C8A H12A 120.4
C3A C8A H12A 120.4
C7B C8B C3B 119.1(2)
C7B C8B H2B 120.5
C3B C8B H2B 120.5
O2A C9A H4A 109.5
O2A C9A H5A 109.5
H4A C9A H5A 109.5
O2A C9A H3A 109.5
H4A C9A H3A 109.5
H5A C9A H3A 109.5
O2B C9B H11B 109.5
O2B C9B H9B 109.5
H11B C9B H9B 109.5
O2B C9B H10B 109.5
H11B C9B H10B 109.5
H9B C9B H10B 109.5
O3A C10A H7A 109.5
O3A C10A H6A 109.5
H7A C10A H6A 109.5
O3A C10A H8A 109.5
H7A C10A H8A 109.5
H6A C10A H8A 109.5
O3B C10B H6B 109.5
O3B C10B H7B 109.5
H6B C10B H7B 109.5
O3B C10B H8B 109.5
H6B C10B H8B 109.5
H7B C10B H8B 109.5
O4A C11A H11A 109.5
O4A C11A H9A 109.5
H11A C11A H9A 109.5
O4A C11A H10A 109.5
H11A C11A H10A 109.5
H9A C11A H10A 109.5
O4B C11B H4B 109.5
O4B C11B H5B 109.5
H4B C11B H5B 109.5
O4B C11B H3B 109.5
H4B C11B H3B 109.5
H5B C11B H3B 109.5
N2A C12A C13A 110.34(17)
N2A C12A C18A 111.94(18)
C13A C12A C18A 113.38(18)
N2A C12A H13A 106.9
C13A C12A H13A 106.9
C18A C12A H13A 106.9
N2B C12B C18B 110.91(19)
N2B C12B C13B 111.11(18)
C18B C12B C13B 113.3(2)
N2B C12B H13B 107.0
C18B C12B H13B 107.0
C13B C12B H13B 107.0
C12A C13A C14A 111.70(19)
C12A C13A H18A 109.3
C14A C13A H18A 109.3
C12A C13A H17A 109.3
C14A C13A H17A 109.3
H18A C13A H17A 107.9
C14B C13B C12B 112.76(19)
C14B C13B H17B 109.0
C12B C13B H17B 109.0
C14B C13B H18B 109.0
C12B C13B H18B 109.0
H17B C13B H18B 107.8
C13A C14A C15A 108.20(19)
C13A C14A H20A 110.1
C15A C14A H20A 110.1
C13A C14A H19A 110.1
C15A C14A H19A 110.1
H20A C14A H19A 108.4
C13B C14B C15B 108.25(19)
C13B C14B H20B 110.0
C15B C14B H20B 110.0
C13B C14B H19B 110.0
C15B C14B H19B 110.0
H20B C14B H19B 108.4
C16A C15A C14A 112.11(19)
C16A C15A H22A 109.2
C14A C15A H22A 109.2
C16A C15A H21A 109.2
C14A C15A H21A 109.2
H22A C15A H21A 107.9
C16B C15B C14B 112.85(19)
C16B C15B H21B 109.0
C14B C15B H21B 109.0
C16B C15B H22B 109.0
C14B C15B H22B 109.0
H21B C15B H22B 107.8
N2A C16A C17A 112.4(2)
N2A C16A C15A 109.94(18)
C17A C16A C15A 113.1(2)
N2A C16A H23A 107.0
C17A C16A H23A 107.0
C15A C16A H23A 107.0
N2B C16B C15B 110.50(17)
N2B C16B C17B 111.37(18)
C15B C16B C17B 113.45(19)
N2B C16B H23B 107.1
C15B C16B H23B 107.1
C17B C16B H23B 107.1
C16A C17A H26A 109.5
C16A C17A H24A 109.5
H26A C17A H24A 109.5
C16A C17A H25A 109.5
H26A C17A H25A 109.5
H24A C17A H25A 109.5
C16B C17B H24B 109.5
C16B C17B H25B 109.5
H24B C17B H25B 109.5
C16B C17B H26B 109.5
H24B C17B H26B 109.5
H25B C17B H26B 109.5
C12A C18A H14A 109.5
C12A C18A H15A 109.5
H14A C18A H15A 109.5
C12A C18A H16A 109.5
H14A C18A H16A 109.5
H15A C18A H16A 109.5
C12B C18B H16B 109.5
C12B C18B H15B 109.5
H16B C18B H15B 109.5
C12B C18B H14B 109.5
H16B C18B H14B 109.5
H15B C18B H14B 109.5

loop_
_geom_bond_atom_site_label_1
_geom_bond_atom_site_label_2
_geom_bond_distance
_geom_bond_publ_flag
S1A C2A 1.678(2) ?
O1A C1A 1.215(3) ?
N1A C1A 1.384(3) yes
N1A C2A 1.414(3) yes
N2A C2A 1.326(3) yes
N1A H1A 0.83(2) ?
C1A C3A 1.495(3) ?
S1B C2B 1.677(2) ?
O1B C1B 1.221(3) ?
N1B C1B 1.370(3) yes
N1B C2B 1.419(3) yes
N1B H1B 0.85(2) ?
C1B C3B 1.492(3) ?
O2A C5A 1.370(3) ?
O2A C9A 1.424(3) ?
N2A C16A 1.487(3) ?
N2A C12A 1.487(3) ?
O2B C5B 1.365(3) ?
O2B C9B 1.430(3) ?
N2B C2B 1.329(3) yes
N2B C12B 1.489(3) ?
N2B C16B 1.494(3) ?
O3A C6A 1.370(3) ?
O3A C10A 1.434(3) ?
C3A C8A 1.390(3) ?
C3A C4A 1.394(3) ?
O3B C6B 1.378(3) ?
O3B C10B 1.431(3) ?
C3B C4B 1.387(3) ?
C3B C8B 1.396(3) ?
O4A C7A 1.367(3) ?
O4A C11A 1.430(3) ?
C4A C5A 1.384(3) ?
C4A H2A 0.9500 ?
O4B C7B 1.360(3) ?
O4B C11B 1.426(3) ?
C4B C5B 1.384(3) ?
C4B H12B 0.9500 ?
C5A C6A 1.392(3) ?
C5B C6B 1.396(3) ?
C6A C7A 1.396(3) ?
C6B C7B 1.390(3) ?
C7A C8A 1.386(3) ?
C7B C8B 1.387(3) ?
C8A H12A 0.9500 ?
C8B H2B 0.9500 ?
C9A H4A 0.9800 ?
C9A H5A 0.9800 ?
C9A H3A 0.9800 ?
C9B H11B 0.9800 ?
C9B H9B 0.9800 ?
C9B H10B 0.9800 ?
C10A H7A 0.9800 ?
C10A H6A 0.9800 ?
C10A H8A 0.9800 ?
C10B H6B 0.9800 ?
C10B H7B 0.9800 ?
C10B H8B 0.9800 ?
C11A H11A 0.9800 ?
C11A H9A 0.9800 ?
C11A H10A 0.9800 ?
C11B H4B 0.9800 ?
C11B H5B 0.9800 ?
C11B H3B 0.9800 ?
C12A C13A 1.524(3) ?
C12A C18A 1.529(3) ?
C12A H13A 1.0000 ?
C12B C18B 1.526(4) ?
C12B C13B 1.525(3) ?
C12B H13B 1.0000 ?
C13A C14A 1.535(3) ?
C13A H18A 0.9900 ?
C13A H17A 0.9900 ?
C13B C14B 1.516(3) ?
C13B H17B 0.9900 ?
C13B H18B 0.9900 ?
C14A C15A 1.548(3) ?
C14A H20A 0.9900 ?
C14A H19A 0.9900 ?
C14B C15B 1.522(3) ?
C14B H20B 0.9900 ?
C14B H19B 0.9900 ?
C15A C16A 1.527(3) ?
C15A H22A 0.9900 ?
C15A H21A 0.9900 ?
C15B C16B 1.519(3) ?
C15B H21B 0.9900 ?
C15B H22B 0.9900 ?
C16A C17A 1.511(3) ?
C16A H23A 1.0000 ?
C16B C17B 1.523(3) ?
C16B H23B 1.0000 ?
C17A H26A 0.9800 ?
C17A H24A 0.9800 ?
C17A H25A 0.9800 ?
C17B H24B 0.9800 ?
C17B H25B 0.9800 ?
C17B H26B 0.9800 ?
C18A H14A 0.9800 ?
C18A H15A 0.9800 ?
C18A H16A 0.9800 ?
C18B H16B 0.9800 ?
C18B H15B 0.9800 ?
C18B H14B 0.9800 ?

loop_
_geom_hbond_atom_site_label_D
_geom_hbond_atom_site_label_H
_geom_hbond_atom_site_label_A
_geom_hbond_site_symmetry_A
_geom_hbond_distance_DH
_geom_hbond_distance_HA
_geom_hbond_distance_DA
_geom_hbond_angle_DHA
N1A H1A S1B 1_665 0.83(2) 2.84(3) 3.649(2) 167(2)
N1B H1B S1A 1_445 0.85(2) 2.48(3) 3.274(2) 156(2)

loop_
_geom_torsion_atom_site_label_1
_geom_torsion_atom_site_label_2
_geom_torsion_atom_site_label_3
_geom_torsion_atom_site_label_4
_geom_torsion
C2A N1A C1A O1A -11.4(3)
C2A N1A C1A C3A 170.47(18)
C2B N1B C1B O1B -7.7(3)
C2B N1B C1B C3B 176.08(19)
C16A N2A C2A N1A 10.9(3)
C12A N2A C2A N1A -173.76(18)
C16A N2A C2A S1A -168.51(16)
C12A N2A C2A S1A 6.8(3)
C1A N1A C2A N2A 65.5(3)
C1A N1A C2A S1A -114.96(19)
C12B N2B C2B N1B 175.52(18)
C16B N2B C2B N1B 4.1(3)
C12B N2B C2B S1B -1.5(3)
C16B N2B C2B S1B -172.97(16)
C1B N1B C2B N2B 79.8(3)
C1B N1B C2B S1B -102.9(2)
O1A C1A C3A C8A -164.3(2)
N1A C1A C3A C8A 13.8(3)
O1A C1A C3A C4A 12.5(3)
N1A C1A C3A C4A -169.36(18)
O1B C1B C3B C4B 4.5(3)
N1B C1B C3B C4B -179.35(19)
O1B C1B C3B C8B -171.9(2)
N1B C1B C3B C8B 4.2(3)
C8A C3A C4A C5A -0.1(3)
C1A C3A C4A C5A -177.02(19)
C8B C3B C4B C5B 1.6(3)
C1B C3B C4B C5B -175.0(2)
C9A O2A C5A C4A -1.3(3)
C9A O2A C5A C6A 178.3(2)
C3A C4A C5A O2A 179.44(19)
C3A C4A C5A C6A -0.2(3)
C9B O2B C5B C4B 3.2(4)
C9B O2B C5B C6B -177.3(2)
C3B C4B C5B O2B 178.6(2)
C3B C4B C5B C6B -0.9(3)
C10A O3A C6A C5A 105.3(2)
C10A O3A C6A C7A -78.2(3)
O2A C5A C6A O3A -3.0(3)
C4A C5A C6A O3A 176.65(19)
O2A C5A C6A C7A -179.50(19)
C4A C5A C6A C7A 0.1(3)
C10B O3B C6B C7B 84.3(3)
C10B O3B C6B C5B -95.7(2)
O2B C5B C6B O3B -0.2(3)
C4B C5B C6B O3B 179.3(2)
O2B C5B C6B C7B 179.8(2)
C4B C5B C6B C7B -0.7(3)
C11A O4A C7A C8A -6.3(3)
C11A O4A C7A C6A 174.6(2)
O3A C6A C7A O4A 2.7(3)
C5A C6A C7A O4A 179.21(19)
O3A C6A C7A C8A -176.33(19)
C5A C6A C7A C8A 0.2(3)
C11B O4B C7B C8B -10.0(3)
C11B O4B C7B C6B 171.9(2)
O3B C6B C7B O4B -0.2(3)
C5B C6B C7B O4B 179.8(2)
O3B C6B C7B C8B -178.4(2)
C5B C6B C7B C8B 1.7(3)
O4A C7A C8A C3A -179.4(2)
C6A C7A C8A C3A -0.4(3)
C4A C3A C8A C7A 0.4(3)
C1A C3A C8A C7A 177.09(19)
O4B C7B C8B C3B -178.9(2)
C6B C7B C8B C3B -1.0(3)
C4B C3B C8B C7B -0.7(3)
C1B C3B C8B C7B 175.65(19)
C2A N2A C12A C13A 133.7(2)
C16A N2A C12A C13A -50.7(2)
C2A N2A C12A C18A -99.0(2)
C16A N2A C12A C18A 76.6(2)
C2B N2B C12B C18B -89.1(2)
C16B N2B C12B C18B 82.7(2)
C2B N2B C12B C13B 143.9(2)
C16B N2B C12B C13B -44.3(3)
N2A C12A C13A C14A 53.9(2)
C18A C12A C13A C14A -72.6(2)
N2B C12B C13B C14B 50.5(3)
C18B C12B C13B C14B -75.1(3)
C12A C13A C14A C15A -58.3(2)
C12B C13B C14B C15B -58.4(3)
C13A C14A C15A C16A 58.0(3)
C13B C14B C15B C16B 59.3(3)
C2A N2A C16A C17A 98.5(2)
C12A N2A C16A C17A -76.9(2)
C2A N2A C16A C15A -134.6(2)
C12A N2A C16A C15A 50.1(2)
C14A C15A C16A N2A -52.9(3)
C14A C15A C16A C17A 73.7(3)
C2B N2B C16B C15B -143.7(2)
C12B N2B C16B C15B 44.8(3)
C2B N2B C16B C17B 89.2(2)
C12B N2B C16B C17B -82.3(2)
C14B C15B C16B N2B -51.6(3)
C14B C15B C16B C17B 74.2(3)
